data_4338077
loop_
_publ_author_name
'Batke, Sonja'
'Sietzen, Malte'
'Wadepohl, Hubert'
'Ballmann, Joachim'

_publ_section_title
;
 A Tripodal Benzylene-Linked Trisamidophosphine Ligand Scaffold: Synthesis
 and Coordination Chemistry with Group(IV) Metals.
;
_journal_issue 8
_journal_name_full 'Inorganic chemistry'
_journal_page_first 4144
_journal_page_last 4153
_journal_paper_doi 10.1021/ic500163c
_journal_volume 53
_journal_year 2014
_chemical_formula_moiety 'C30 H45 Cl N3 P Si3 Ti'
_chemical_formula_sum 'C30 H45 Cl N3 P Si3 Ti'
_chemical_formula_weight 646.28
_chemical_properties_physical air-sensitive
_space_group_crystal_system monoclinic
_space_group_IT_number 14
_space_group_name_Hall '-P 2ybc'
_space_group_name_H-M_alt 'P 1 21/c 1'
_symmetry_cell_setting monoclinic
_symmetry_Int_Tables_number 14
_symmetry_space_group_name_Hall '-P 2ybc'
_symmetry_space_group_name_H-M 'P 1 21/c 1'
_atom_sites_solution_hydrogens geom
_atom_sites_solution_primary iterative
_atom_sites_solution_secondary difmap
_audit_block_code ba_sb4
_audit_creation_date 2013-08-12
_audit_update_record 'Mon Aug 12 16:02:10 CEST 2013'
_cell_angle_alpha 90
_cell_angle_beta 106.134(6)
_cell_angle_gamma 90
_cell_formula_units_Z 4
_cell_length_a 11.273(5)
_cell_length_b 16.455(7)
_cell_length_c 19.074(9)
_cell_measurement_reflns_used 8166
_cell_measurement_temperature 100(2)
_cell_measurement_theta_max 32.17
_cell_measurement_theta_min 2.27
_cell_volume 3399(3)
_computing_cell_refinement
;
SAINT 8.x (Bruker AXS, 1997-2012). Includes estimated systematic errors
 of the unit cell constants from Monte Carlo simulations.
;
_computing_data_collection 'SMART-5.631 (Bruker AXS, 2003)'
_computing_data_reduction 'SAINT 8.x (Bruker AXS, 1997-2011)'
_computing_molecular_graphics
;
O. V. Dolomanov, L. J. Bourhis, R. J. Gildea, J. A. K. Howard and H. Puschmann,
OLEX2: a complete structure solution, refinement and analysis program.
J. Appl. Cryst. (2009). 42, 339-341.
;
_computing_publication_material 'encif (Wadepohl, 2009-13); encifer 1.4 (CCDC, 2011)'
_computing_structure_refinement 'SHELXL-2013 (Sheldrick, 2013)'
_computing_structure_solution 'SUPERFLIP (Palatinus, 2007-2009)'
_diffrn_ambient_environment 'perfluoro polyether oil'
_diffrn_ambient_temperature 100(2)
_diffrn_detector 'CCD plate'
_diffrn_detector_area_resol_mean 8.19
_diffrn_detector_type CCD-PXL-KAF2
_diffrn_measured_fraction_theta_full 1.000
_diffrn_measured_fraction_theta_max 0.996
_diffrn_measurement_device 'three-circle diffractometer'
_diffrn_measurement_device_type 'Bruker AXS Smart 1000'
_diffrn_measurement_method '\f- and \w-scans'
_diffrn_measurement_specimen_support 'polyimid foil'
_diffrn_radiation_monochromator graphite
_diffrn_radiation_probe x-ray
_diffrn_radiation_type MoK\a
_diffrn_radiation_wavelength 0.71073
_diffrn_reflns_av_R_equivalents 0.0632
_diffrn_reflns_av_unetI/netI 0.0416
_diffrn_reflns_Laue_measured_fraction_full 1.000
_diffrn_reflns_Laue_measured_fraction_max 0.996
_diffrn_reflns_limit_h_max 15
_diffrn_reflns_limit_h_min -16
_diffrn_reflns_limit_k_max 24
_diffrn_reflns_limit_k_min -24
_diffrn_reflns_limit_l_max 28
_diffrn_reflns_limit_l_min -27
_diffrn_reflns_number 86372
_diffrn_reflns_point_group_measured_fraction_full 1.000
_diffrn_reflns_point_group_measured_fraction_max 0.996
_diffrn_reflns_theta_full 25.242
_diffrn_reflns_theta_max 31.507
_diffrn_reflns_theta_min 1.663
_diffrn_source 'sealed X-Ray tube (Mo)'
_diffrn_source_type 'fine focus tube'
_exptl_absorpt_coefficient_mu 0.507
_exptl_absorpt_correction_T_max 0.7464
_exptl_absorpt_correction_T_min 0.6949
_exptl_absorpt_correction_type multi-scan
_exptl_absorpt_process_details
;
multi-scan from symmetry-related measurements (Blessing 1995)
SADABS (Sheldrick & Bruker AXS, 2004-2008)
;
_exptl_crystal_colour red
_exptl_crystal_density_diffrn 1.263
_exptl_crystal_description block
_exptl_crystal_F_000 1368
_exptl_crystal_size_max 0.19
_exptl_crystal_size_mid 0.14
_exptl_crystal_size_min 0.1
_refine_diff_density_max 0.587
_refine_diff_density_min -0.322
_refine_diff_density_rms 0.082
_refine_ls_extinction_method none
_refine_ls_goodness_of_fit_ref 1.054
_refine_ls_hydrogen_treatment constr
_refine_ls_matrix_type full
_refine_ls_number_parameters 361
_refine_ls_number_reflns 11275
_refine_ls_number_restraints 0
_refine_ls_restrained_S_all 1.054
_refine_ls_R_factor_all 0.0601
_refine_ls_R_factor_gt 0.0377
_refine_ls_shift/su_max 0.002
_refine_ls_shift/su_mean 0.000
_refine_ls_structure_factor_coef Fsqd
_refine_ls_weighting_details 'w=1/[\s^2^(Fo^2^)+(0.0369P)^2^+2.0510P] where P=(Fo^2^+2Fc^2^)/3'
_refine_ls_weighting_scheme calc
_refine_ls_wR_factor_gt 0.0830
_refine_ls_wR_factor_ref 0.0933
_reflns_Friedel_coverage 0.000
_reflns_number_gt 8593
_reflns_number_total 11275
_reflns_threshold_expression 'I > 2\s(I)'
_cod_data_source_file ic500163c_si_001.cif
_cod_data_source_block ba_sb4
_cod_depositor_comments 'Adding full bibliography for 4338072--4338082.cif.'
_cod_original_sg_symbol_H-M 'P 21/c'
_cod_database_code 4338077
_audit_block_refno 1822
_audit_block_usercomment sb12k
_olex2_refinement_description
;
1. Fixed Uiso
 At 1.2 times of:
  All C(H) groups, All C(H,H) groups
 At 1.5 times of:
  All C(H,H,H) groups
2.a Secondary CH2 refined with riding coordinates:
 C1(H1A,H1B), C2(H2A,H2B), C3(H3A,H3B)
2.b Aromatic/amide H refined with riding coordinates:
 C5(H5), C6(H6), C7(H7), C8(H8), C14(H14), C15(H15), C16(H16), C17(H17),
 C24(H24), C25(H25), C26(H26), C27(H27)
2.c Idealised Me refined as rotating group:
 C10(H10A,H10B,H10C), C11(H11A,H11B,H11C), C12(H12A,H12B,H12C), C19(H19A,H19B,
 H19C), C20(H20A,H20B,H20C), C21(H21A,H21B,H21C), C28(H28A,H28B,H28C), C29(H29A,
 H29B,H29C), C30(H30A,H30B,H30C)
;
_shelx_estimated_absorpt_t_max 0.951
_shelx_estimated_absorpt_t_min 0.910
_shelx_space_group_comment
;
The symmetry employed for this shelxl refinement is uniquely defined
by the following loop, which should always be used as a source of
symmetry information in preference to the above space-group names.
They are only intended as comments.
;
_shelxl_version_number 2013-4

loop_
_symmetry_equiv_pos_as_xyz
'x, y, z'
'-x, y+1/2, -z+1/2'
'-x, -y, -z'
'x, -y-1/2, z-1/2'

loop_
_atom_site_label
_atom_site_type_symbol
_atom_site_fract_x
_atom_site_fract_y
_atom_site_fract_z
_atom_site_U_iso_or_equiv
_atom_site_adp_type
_atom_site_occupancy
_atom_site_site_symmetry_order
_atom_site_calc_flag
_atom_site_refinement_flags_posn
_atom_site_refinement_flags_adp
Ti Ti 0.29125(2) 0.26399(2) 0.65030(2) 0.00834(6) Uani 1 1 d . .
Cl Cl 0.30836(3) 0.22546(2) 0.77214(2) 0.01496(7) Uani 1 1 d . .
P P 0.24506(3) 0.30562(2) 0.51727(2) 0.01062(7) Uani 1 1 d . .
Si1 Si 0.19562(4) 0.07514(3) 0.62022(2) 0.01476(9) Uani 1 1 d . .
Si2 Si 0.14640(4) 0.41086(3) 0.71379(2) 0.01341(9) Uani 1 1 d . .
Si3 Si 0.59399(4) 0.29600(3) 0.69761(2) 0.01096(8) Uani 1 1 d . .
N1 N 0.17128(11) 0.18049(8) 0.60509(7) 0.0114(2) Uani 1 1 d . .
N2 N 0.24244(11) 0.37714(7) 0.65983(7) 0.0117(2) Uani 1 1 d . .
N3 N 0.45865(11) 0.25069(7) 0.64104(6) 0.0102(2) Uani 1 1 d . .
C1 C 0.15204(14) 0.23068(10) 0.45620(8) 0.0149(3) Uani 1 1 d . .
H1A H 0.1290 0.2505 0.4052 0.018 Uiso 1 1 calc R U
H1B H 0.1976 0.1789 0.4588 0.018 Uiso 1 1 calc R U
C2 C 0.16189(14) 0.40158(9) 0.50139(8) 0.0153(3) Uani 1 1 d . .
H2A H 0.1463 0.4188 0.4499 0.018 Uiso 1 1 calc R U
H2B H 0.0819 0.3969 0.5130 0.018 Uiso 1 1 calc R U
C3 C 0.38714(14) 0.31740(9) 0.49097(8) 0.0133(3) Uani 1 1 d . .
H3A H 0.3690 0.3285 0.4380 0.016 Uiso 1 1 calc R U
H3B H 0.4373 0.3626 0.5182 0.016 Uiso 1 1 calc R U
C4 C 0.03920(14) 0.21946(9) 0.48251(8) 0.0146(3) Uani 1 1 d . .
C5 C -0.07808(15) 0.23613(10) 0.43649(9) 0.0200(3) Uani 1 1 d . .
H5 H -0.0867 0.2511 0.3872 0.024 Uiso 1 1 calc R U
C6 C -0.18240(15) 0.23122(11) 0.46145(10) 0.0235(4) Uani 1 1 d . .
H6 H -0.2617 0.2420 0.4293 0.028 Uiso 1 1 calc R U
C7 C -0.17017(15) 0.21063(11) 0.53319(10) 0.0213(3) Uani 1 1 d . .
H7 H -0.2412 0.2075 0.5506 0.026 Uiso 1 1 calc R U
C8 C -0.05421(14) 0.19438(10) 0.58004(9) 0.0173(3) Uani 1 1 d . .
H8 H -0.0469 0.1805 0.6294 0.021 Uiso 1 1 calc R U
C9 C 0.05214(13) 0.19816(9) 0.55582(8) 0.0129(3) Uani 1 1 d . .
C10 C 0.34900(16) 0.05471(10) 0.68574(9) 0.0209(3) Uani 1 1 d . .
H10A H 0.4011 0.1032 0.6902 0.031 Uiso 1 1 calc R U
H10B H 0.3886 0.0091 0.6680 0.031 Uiso 1 1 calc R U
H10C H 0.3381 0.0410 0.7336 0.031 Uiso 1 1 calc R U
C11 C 0.1881(2) 0.02633(12) 0.53076(10) 0.0309(4) Uani 1 1 d . .
H11A H 0.1109 0.0417 0.4949 0.046 Uiso 1 1 calc R U
H11B H 0.1912 -0.0329 0.5366 0.046 Uiso 1 1 calc R U
H11C H 0.2583 0.0445 0.5139 0.046 Uiso 1 1 calc R U
C12 C 0.07643(19) 0.02770(12) 0.65795(13) 0.0350(5) Uani 1 1 d . .
H12A H 0.0758 0.0550 0.7035 0.052 Uiso 1 1 calc R U
H12B H 0.0957 -0.0300 0.6676 0.052 Uiso 1 1 calc R U
H12C H -0.0049 0.0331 0.6226 0.052 Uiso 1 1 calc R U
C13 C 0.24501(14) 0.46098(9) 0.55157(8) 0.0140(3) Uani 1 1 d . .
C14 C 0.28629(16) 0.53011(10) 0.52308(9) 0.0190(3) Uani 1 1 d . .
H14 H 0.2579 0.5402 0.4721 0.023 Uiso 1 1 calc R U
C15 C 0.36758(16) 0.58435(10) 0.56730(10) 0.0212(3) Uani 1 1 d . .
H15 H 0.3930 0.6317 0.5470 0.025 Uiso 1 1 calc R U
C16 C 0.41147(15) 0.56901(10) 0.64135(10) 0.0192(3) Uani 1 1 d . .
H16 H 0.4680 0.6055 0.6720 0.023 Uiso 1 1 calc R U
C17 C 0.37235(14) 0.49960(9) 0.67081(9) 0.0165(3) Uani 1 1 d . .
H17 H 0.4038 0.4891 0.7216 0.020 Uiso 1 1 calc R U
C18 C 0.28802(13) 0.44518(9) 0.62738(8) 0.0126(3) Uani 1 1 d . .
C19 C 0.02915(15) 0.33359(11) 0.72028(10) 0.0220(3) Uani 1 1 d . .
H19A H -0.0297 0.3259 0.6721 0.033 Uiso 1 1 calc R U
H19B H -0.0150 0.3523 0.7549 0.033 Uiso 1 1 calc R U
H19C H 0.0704 0.2819 0.7372 0.033 Uiso 1 1 calc R U
C20 C 0.05848(18) 0.50121(12) 0.66668(10) 0.0280(4) Uani 1 1 d . .
H20A H 0.1155 0.5467 0.6688 0.042 Uiso 1 1 calc R U
H20B H -0.0042 0.5166 0.6910 0.042 Uiso 1 1 calc R U
H20C H 0.0182 0.4876 0.6156 0.042 Uiso 1 1 calc R U
C21 C 0.23664(16) 0.44049(11) 0.80815(9) 0.0209(3) Uani 1 1 d . .
H21A H 0.2903 0.3954 0.8309 0.031 Uiso 1 1 calc R U
H21B H 0.1797 0.4533 0.8372 0.031 Uiso 1 1 calc R U
H21C H 0.2872 0.4883 0.8058 0.031 Uiso 1 1 calc R U
C22 C 0.45416(13) 0.23749(9) 0.51000(8) 0.0114(3) Uani 1 1 d . .
C23 C 0.48391(13) 0.20609(9) 0.58176(8) 0.0106(3) Uani 1 1 d . .
C24 C 0.54240(13) 0.13027(9) 0.59479(8) 0.0132(3) Uani 1 1 d . .
H24 H 0.5636 0.1085 0.6428 0.016 Uiso 1 1 calc R U
C25 C 0.57020(14) 0.08618(9) 0.53952(9) 0.0154(3) Uani 1 1 d . .
H25 H 0.6109 0.0352 0.5500 0.019 Uiso 1 1 calc R U
C26 C 0.53850(14) 0.11656(10) 0.46889(9) 0.0164(3) Uani 1 1 d . .
H26 H 0.5562 0.0863 0.4306 0.020 Uiso 1 1 calc R U
C27 C 0.48071(14) 0.19160(10) 0.45470(8) 0.0144(3) Uani 1 1 d . .
H27 H 0.4587 0.2122 0.4063 0.017 Uiso 1 1 calc R U
C28 C 0.56620(14) 0.33571(10) 0.78285(8) 0.0163(3) Uani 1 1 d . .
H28A H 0.4915 0.3693 0.7706 0.024 Uiso 1 1 calc R U
H28B H 0.6369 0.3687 0.8093 0.024 Uiso 1 1 calc R U
H28C H 0.5555 0.2901 0.8136 0.024 Uiso 1 1 calc R U
C29 C 0.64681(16) 0.37845(10) 0.64603(9) 0.0193(3) Uani 1 1 d . .
H29A H 0.6611 0.3558 0.6016 0.029 Uiso 1 1 calc R U
H29B H 0.7237 0.4020 0.6766 0.029 Uiso 1 1 calc R U
H29C H 0.5833 0.4208 0.6329 0.029 Uiso 1 1 calc R U
C30 C 0.72435(14) 0.22213(10) 0.72748(9) 0.0182(3) Uani 1 1 d . .
H30A H 0.6993 0.1772 0.7539 0.027 Uiso 1 1 calc R U
H30B H 0.7962 0.2496 0.7596 0.027 Uiso 1 1 calc R U
H30C H 0.7458 0.2009 0.6846 0.027 Uiso 1 1 calc R U

loop_
_atom_site_aniso_label
_atom_site_aniso_U_11
_atom_site_aniso_U_22
_atom_site_aniso_U_33
_atom_site_aniso_U_23
_atom_site_aniso_U_13
_atom_site_aniso_U_12
Ti 0.00785(11) 0.01048(11) 0.00647(11) 0.00032(9) 0.00162(8) -0.00018(9)
Cl 0.01836(17) 0.01823(17) 0.00848(15) 0.00173(12) 0.00405(13) -0.00103(13)
P 0.01020(16) 0.01349(17) 0.00732(16) 0.00118(13) 0.00100(13) 0.00037(13)
Si1 0.0158(2) 0.01258(19) 0.0153(2) 0.00020(15) 0.00334(16) -0.00269(15)
Si2 0.01306(19) 0.0160(2) 0.01135(19) -0.00058(15) 0.00373(15) 0.00311(15)
Si3 0.00983(18) 0.01473(19) 0.00797(18) 0.00002(14) 0.00189(14) -0.00158(14)
N1 0.0101(5) 0.0138(6) 0.0095(5) 0.0007(4) 0.0013(4) -0.0014(4)
N2 0.0129(6) 0.0128(6) 0.0092(5) 0.0007(4) 0.0028(4) 0.0006(4)
N3 0.0095(5) 0.0137(6) 0.0072(5) -0.0008(4) 0.0019(4) 0.0002(4)
C1 0.0150(7) 0.0202(7) 0.0084(6) -0.0020(5) 0.0014(5) -0.0017(6)
C2 0.0150(7) 0.0171(7) 0.0121(7) 0.0034(5) 0.0009(5) 0.0035(6)
C3 0.0144(7) 0.0164(7) 0.0096(6) 0.0037(5) 0.0042(5) -0.0006(5)
C4 0.0123(7) 0.0169(7) 0.0122(7) -0.0024(5) -0.0005(5) -0.0019(5)
C5 0.0168(7) 0.0233(8) 0.0155(7) -0.0020(6) -0.0029(6) -0.0018(6)
C6 0.0114(7) 0.0265(9) 0.0267(9) -0.0048(7) -0.0043(6) 0.0007(6)
C7 0.0104(7) 0.0245(8) 0.0283(9) -0.0090(7) 0.0041(6) -0.0028(6)
C8 0.0138(7) 0.0202(8) 0.0177(7) -0.0054(6) 0.0038(6) -0.0033(6)
C9 0.0103(6) 0.0146(7) 0.0124(7) -0.0031(5) 0.0008(5) -0.0022(5)
C10 0.0228(8) 0.0168(7) 0.0206(8) 0.0039(6) 0.0022(6) 0.0013(6)
C11 0.0406(11) 0.0222(9) 0.0255(9) -0.0074(7) 0.0017(8) 0.0072(8)
C12 0.0296(10) 0.0279(10) 0.0506(13) 0.0149(9) 0.0163(9) -0.0071(8)
C13 0.0132(7) 0.0141(7) 0.0145(7) 0.0023(5) 0.0034(5) 0.0039(5)
C14 0.0231(8) 0.0172(7) 0.0178(8) 0.0067(6) 0.0077(6) 0.0036(6)
C15 0.0226(8) 0.0147(7) 0.0292(9) 0.0049(6) 0.0118(7) 0.0003(6)
C16 0.0160(7) 0.0149(7) 0.0266(9) -0.0014(6) 0.0057(6) -0.0019(6)
C17 0.0155(7) 0.0158(7) 0.0175(7) 0.0000(6) 0.0037(6) 0.0013(6)
C18 0.0128(7) 0.0116(6) 0.0136(7) 0.0013(5) 0.0042(5) 0.0031(5)
C19 0.0161(7) 0.0272(9) 0.0254(9) -0.0067(7) 0.0100(7) -0.0036(6)
C20 0.0300(10) 0.0323(10) 0.0241(9) 0.0073(7) 0.0116(8) 0.0177(8)
C21 0.0205(8) 0.0268(8) 0.0156(8) -0.0055(6) 0.0053(6) -0.0001(6)
C22 0.0101(6) 0.0152(7) 0.0091(6) 0.0007(5) 0.0032(5) -0.0009(5)
C23 0.0084(6) 0.0145(6) 0.0085(6) -0.0010(5) 0.0018(5) -0.0014(5)
C24 0.0124(6) 0.0154(7) 0.0114(7) -0.0006(5) 0.0027(5) -0.0001(5)
C25 0.0149(7) 0.0138(7) 0.0183(7) -0.0026(6) 0.0055(6) 0.0004(5)
C26 0.0162(7) 0.0198(7) 0.0145(7) -0.0060(6) 0.0064(6) -0.0020(6)
C27 0.0136(7) 0.0216(7) 0.0081(6) -0.0023(5) 0.0033(5) -0.0024(6)
C28 0.0163(7) 0.0203(7) 0.0117(7) -0.0037(6) 0.0030(6) -0.0022(6)
C29 0.0192(8) 0.0230(8) 0.0164(7) 0.0020(6) 0.0058(6) -0.0068(6)
C30 0.0124(7) 0.0253(8) 0.0146(7) -0.0009(6) 0.0001(6) 0.0024(6)

loop_
_atom_type_symbol
_atom_type_description
_atom_type_scat_dispersion_real
_atom_type_scat_dispersion_imag
_atom_type_scat_source
C C 0.0033 0.0016 'International Tables Vol C Tables 4.2.6.8 and 6.1.1.4'
H H 0.0000 0.0000 'International Tables Vol C Tables 4.2.6.8 and 6.1.1.4'
Cl Cl 0.1484 0.1585 'International Tables Vol C Tables 4.2.6.8 and 6.1.1.4'
N N 0.0061 0.0033 'International Tables Vol C Tables 4.2.6.8 and 6.1.1.4'
P P 0.1023 0.0942 'International Tables Vol C Tables 4.2.6.8 and 6.1.1.4'
Si Si 0.0817 0.0704 'International Tables Vol C Tables 4.2.6.8 and 6.1.1.4'
Ti Ti 0.2776 0.4457 'International Tables Vol C Tables 4.2.6.8 and 6.1.1.4'

loop_
_geom_angle_atom_site_label_1
_geom_angle_atom_site_label_2
_geom_angle_atom_site_label_3
_geom_angle
Cl Ti P 173.119(17)
N1 Ti Cl 95.90(4)
N1 Ti P 79.86(4)
N1 Ti N2 122.03(6)
N1 Ti N3 116.66(6)
N2 Ti Cl 96.41(4)
N2 Ti P 81.47(4)
N3 Ti Cl 103.98(4)
N3 Ti P 82.82(4)
N3 Ti N2 114.62(5)
C1 P Ti 112.29(6)
C1 P C2 107.68(8)
C1 P C3 106.95(7)
C2 P Ti 110.73(5)
C3 P Ti 110.67(5)
C3 P C2 108.35(7)
N1 Si1 C10 111.11(7)
N1 Si1 C11 107.91(8)
N1 Si1 C12 112.24(8)
C10 Si1 C11 109.50(9)
C10 Si1 C12 107.46(10)
C12 Si1 C11 108.57(11)
N2 Si2 C19 112.52(7)
N2 Si2 C20 107.24(8)
N2 Si2 C21 112.51(8)
C19 Si2 C20 106.45(9)
C19 Si2 C21 108.69(8)
C21 Si2 C20 109.20(9)
N3 Si3 C28 110.81(7)
N3 Si3 C29 109.37(7)
N3 Si3 C30 112.54(7)
C28 Si3 C29 111.20(8)
C28 Si3 C30 105.75(8)
C29 Si3 C30 107.10(8)
Si1 N1 Ti 124.15(7)
C9 N1 Ti 123.55(10)
C9 N1 Si1 112.30(10)
Si2 N2 Ti 125.52(7)
C18 N2 Ti 123.65(10)
C18 N2 Si2 110.70(10)
Si3 N3 Ti 125.99(7)
C23 N3 Ti 122.26(9)
C23 N3 Si3 111.59(9)
P C1 H1A 110.7
P C1 H1B 110.7
H1A C1 H1B 108.8
C4 C1 P 105.11(10)
C4 C1 H1A 110.7
C4 C1 H1B 110.7
P C2 H2A 110.8
P C2 H2B 110.8
H2A C2 H2B 108.8
C13 C2 P 104.93(10)
C13 C2 H2A 110.8
C13 C2 H2B 110.8
P C3 H3A 110.7
P C3 H3B 110.7
H3A C3 H3B 108.8
C22 C3 P 105.16(10)
C22 C3 H3A 110.7
C22 C3 H3B 110.7
C5 C4 C1 120.49(15)
C5 C4 C9 119.45(15)
C9 C4 C1 119.87(13)
C4 C5 H5 119.4
C6 C5 C4 121.16(16)
C6 C5 H5 119.4
C5 C6 H6 120.2
C7 C6 C5 119.60(15)
C7 C6 H6 120.2
C6 C7 H7 119.9
C6 C7 C8 120.16(16)
C8 C7 H7 119.9
C7 C8 H8 119.4
C7 C8 C9 121.20(16)
C9 C8 H8 119.4
C4 C9 N1 121.25(13)
C8 C9 N1 120.32(14)
C8 C9 C4 118.43(14)
Si1 C10 H10A 109.5
Si1 C10 H10B 109.5
Si1 C10 H10C 109.5
H10A C10 H10B 109.5
H10A C10 H10C 109.5
H10B C10 H10C 109.5
Si1 C11 H11A 109.5
Si1 C11 H11B 109.5
Si1 C11 H11C 109.5
H11A C11 H11B 109.5
H11A C11 H11C 109.5
H11B C11 H11C 109.5
Si1 C12 H12A 109.5
Si1 C12 H12B 109.5
Si1 C12 H12C 109.5
H12A C12 H12B 109.5
H12A C12 H12C 109.5
H12B C12 H12C 109.5
C14 C13 C2 119.96(14)
C14 C13 C18 119.41(15)
C18 C13 C2 120.52(14)
C13 C14 H14 119.2
C15 C14 C13 121.60(15)
C15 C14 H14 119.2
C14 C15 H15 120.2
C16 C15 C14 119.51(15)
C16 C15 H15 120.2
C15 C16 H16 120.1
C15 C16 C17 119.75(15)
C17 C16 H16 120.1
C16 C17 H17 119.2
C16 C17 C18 121.59(15)
C18 C17 H17 119.2
C13 C18 N2 121.30(13)
C17 C18 N2 120.53(14)
C17 C18 C13 118.11(14)
Si2 C19 H19A 109.5
Si2 C19 H19B 109.5
Si2 C19 H19C 109.5
H19A C19 H19B 109.5
H19A C19 H19C 109.5
H19B C19 H19C 109.5
Si2 C20 H20A 109.5
Si2 C20 H20B 109.5
Si2 C20 H20C 109.5
H20A C20 H20B 109.5
H20A C20 H20C 109.5
H20B C20 H20C 109.5
Si2 C21 H21A 109.5
Si2 C21 H21B 109.5
Si2 C21 H21C 109.5
H21A C21 H21B 109.5
H21A C21 H21C 109.5
H21B C21 H21C 109.5
C23 C22 C3 121.29(13)
C27 C22 C3 119.19(13)
C27 C22 C23 119.41(14)
C22 C23 N3 121.88(13)
C24 C23 N3 120.01(13)
C24 C23 C22 118.09(13)
C23 C24 H24 119.1
C25 C24 C23 121.75(14)
C25 C24 H24 119.1
C24 C25 H25 120.0
C24 C25 C26 119.90(15)
C26 C25 H25 120.0
C25 C26 H26 120.3
C27 C26 C25 119.36(14)
C27 C26 H26 120.3
C22 C27 H27 119.3
C26 C27 C22 121.46(14)
C26 C27 H27 119.3
Si3 C28 H28A 109.5
Si3 C28 H28B 109.5
Si3 C28 H28C 109.5
H28A C28 H28B 109.5
H28A C28 H28C 109.5
H28B C28 H28C 109.5
Si3 C29 H29A 109.5
Si3 C29 H29B 109.5
Si3 C29 H29C 109.5
H29A C29 H29B 109.5
H29A C29 H29C 109.5
H29B C29 H29C 109.5
Si3 C30 H30A 109.5
Si3 C30 H30B 109.5
Si3 C30 H30C 109.5
H30A C30 H30B 109.5
H30A C30 H30C 109.5
H30B C30 H30C 109.5

loop_
_geom_bond_atom_site_label_1
_geom_bond_atom_site_label_2
_geom_bond_distance
Ti Cl 2.3645(11)
Ti P 2.5387(12)
Ti N1 1.9525(13)
Ti N2 1.9642(15)
Ti N3 1.9559(14)
P C1 1.8161(16)
P C2 1.8183(17)
P C3 1.8169(16)
Si1 N1 1.7662(15)
Si1 C10 1.8611(18)
Si1 C11 1.866(2)
Si1 C12 1.8629(19)
Si2 N2 1.7773(14)
Si2 C19 1.8628(18)
Si2 C20 1.8722(19)
Si2 C21 1.8693(18)
Si3 N3 1.7701(14)
Si3 C28 1.8577(17)
Si3 C29 1.8678(17)
Si3 C30 1.8699(17)
N1 C9 1.4388(19)
N2 C18 1.4413(19)
N3 C23 1.4413(19)
C1 H1A 0.9900
C1 H1B 0.9900
C1 C4 1.503(2)
C2 H2A 0.9900
C2 H2B 0.9900
C2 C13 1.500(2)
C3 H3A 0.9900
C3 H3B 0.9900
C3 C22 1.510(2)
C4 C5 1.396(2)
C4 C9 1.409(2)
C5 H5 0.9500
C5 C6 1.388(3)
C6 H6 0.9500
C6 C7 1.379(3)
C7 H7 0.9500
C7 C8 1.389(2)
C8 H8 0.9500
C8 C9 1.401(2)
C10 H10A 0.9800
C10 H10B 0.9800
C10 H10C 0.9800
C11 H11A 0.9800
C11 H11B 0.9800
C11 H11C 0.9800
C12 H12A 0.9800
C12 H12B 0.9800
C12 H12C 0.9800
C13 C14 1.395(2)
C13 C18 1.416(2)
C14 H14 0.9500
C14 C15 1.385(2)
C15 H15 0.9500
C15 C16 1.384(3)
C16 H16 0.9500
C16 C17 1.397(2)
C17 H17 0.9500
C17 C18 1.398(2)
C19 H19A 0.9800
C19 H19B 0.9800
C19 H19C 0.9800
C20 H20A 0.9800
C20 H20B 0.9800
C20 H20C 0.9800
C21 H21A 0.9800
C21 H21B 0.9800
C21 H21C 0.9800
C22 C23 1.413(2)
C22 C27 1.396(2)
C23 C24 1.401(2)
C24 H24 0.9500
C24 C25 1.386(2)
C25 H25 0.9500
C25 C26 1.388(2)
C26 H26 0.9500
C26 C27 1.387(2)
C27 H27 0.9500
C28 H28A 0.9800
C28 H28B 0.9800
C28 H28C 0.9800
C29 H29A 0.9800
C29 H29B 0.9800
C29 H29C 0.9800
C30 H30A 0.9800
C30 H30B 0.9800
C30 H30C 0.9800

loop_
_geom_torsion_atom_site_label_1
_geom_torsion_atom_site_label_2
_geom_torsion_atom_site_label_3
_geom_torsion_atom_site_label_4
_geom_torsion
Ti P C1 C4 55.32(11)
Ti P C2 C13 58.56(11)
Ti P C3 C22 55.03(10)
Ti N1 C9 C4 77.39(17)
Ti N1 C9 C8 -102.68(15)
Ti N2 C18 C13 75.10(17)
Ti N2 C18 C17 -107.76(14)
Ti N3 C23 C22 72.95(16)
Ti N3 C23 C24 -108.72(13)
P C1 C4 C5 119.90(14)
P C1 C4 C9 -55.06(17)
P C2 C13 C14 121.06(14)
P C2 C13 C18 -55.20(16)
P C3 C22 C23 -56.77(16)
P C3 C22 C27 119.43(13)
Si1 N1 C9 C4 -102.99(14)
Si1 N1 C9 C8 76.93(16)
Si2 N2 C18 C13 -108.95(14)
Si2 N2 C18 C17 68.19(16)
Si3 N3 C23 C22 -102.76(14)
Si3 N3 C23 C24 75.57(15)
N3 C23 C24 C25 -178.86(13)
C1 P C2 C13 -178.32(10)
C1 P C3 C22 -67.57(11)
C1 C4 C5 C6 -175.71(15)
C1 C4 C9 N1 -5.0(2)
C1 C4 C9 C8 175.08(14)
C2 P C1 C4 -66.83(12)
C2 P C3 C22 176.60(10)
C2 C13 C14 C15 -176.99(15)
C2 C13 C18 N2 -7.4(2)
C2 C13 C18 C17 175.41(14)
C3 P C1 C4 176.91(10)
C3 P C2 C13 -62.97(12)
C3 C22 C23 N3 -3.8(2)
C3 C22 C23 C24 177.85(13)
C3 C22 C27 C26 -177.88(14)
C4 C5 C6 C7 0.9(3)
C5 C4 C9 N1 179.99(14)
C5 C4 C9 C8 0.1(2)
C5 C6 C7 C8 -0.4(3)
C6 C7 C8 C9 -0.2(3)
C7 C8 C9 N1 -179.52(14)
C7 C8 C9 C4 0.4(2)
C9 C4 C5 C6 -0.7(2)
C10 Si1 N1 Ti 0.89(11)
C10 Si1 N1 C9 -178.73(10)
C11 Si1 N1 Ti -119.17(10)
C11 Si1 N1 C9 61.22(13)
C12 Si1 N1 Ti 121.24(11)
C12 Si1 N1 C9 -58.37(14)
C13 C14 C15 C16 1.5(3)
C14 C13 C18 N2 176.34(14)
C14 C13 C18 C17 -0.9(2)
C14 C15 C16 C17 -0.7(2)
C15 C16 C17 C18 -0.9(2)
C16 C17 C18 N2 -175.59(14)
C16 C17 C18 C13 1.6(2)
C18 C13 C14 C15 -0.7(2)
C19 Si2 N2 Ti -31.48(11)
C19 Si2 N2 C18 152.66(11)
C20 Si2 N2 Ti -148.20(10)
C20 Si2 N2 C18 35.94(13)
C21 Si2 N2 Ti 91.71(10)
C21 Si2 N2 C18 -84.15(12)
C22 C23 C24 C25 -0.5(2)
C23 C22 C27 C26 -1.6(2)
C23 C24 C25 C26 -0.8(2)
C24 C25 C26 C27 0.9(2)
C25 C26 C27 C22 0.3(2)
C27 C22 C23 N3 -179.98(13)
C27 C22 C23 C24 1.7(2)
C28 Si3 N3 Ti 15.53(11)
C28 Si3 N3 C23 -168.95(10)
C29 Si3 N3 Ti -107.40(10)
C29 Si3 N3 C23 68.12(12)
C30 Si3 N3 Ti 133.69(9)
C30 Si3 N3 C23 -50.79(12)
